data_4079198
loop_
_publ_author_name
'Marchenko, Anatolyi'
'Hurieva, Anastasiya'
'Koidan, Heorgii'
'Rampazzi, Vincent'
'Cattey, H\'el\`ene'
'Pirio, Nadine'
'Kostyuk, Aleksandr N.'
'Hierso, Jean-Cyrille'

_publ_section_title
;
 First Annelated Azaphosphole-Ferrocenes: Synthetic Pathways and
 Structures
;
_journal_issue 17
_journal_name_full Organometallics
_journal_page_first 5986
_journal_paper_doi 10.1021/om300563n
_journal_volume 31
_journal_year 2012
_chemical_formula_moiety 'C15 H20 Fe N3 P'
_chemical_formula_sum 'C15 H20 Fe N3 P'
_chemical_formula_weight 329.16
_space_group_IT_number 29
_symmetry_cell_setting orthorhombic
_symmetry_space_group_name_Hall 'P 2c -2ac'
_symmetry_space_group_name_H-M 'P c a 21'
_atom_sites_solution_hydrogens geom
_atom_sites_solution_primary direct
_atom_sites_solution_secondary difmap
_audit_creation_method SHELXL-97
_audit_update_record
;
2012-06-14 # Formatted by publCIF
;
_cell_angle_alpha 90.00
_cell_angle_beta 90.00
_cell_angle_gamma 90.00
_cell_formula_units_Z 8
_cell_length_a 20.1608(5)
_cell_length_b 11.2594(4)
_cell_length_c 13.2055(4)
_cell_measurement_reflns_used 22319
_cell_measurement_temperature 115(2)
_cell_measurement_theta_max 27.485
_cell_measurement_theta_min 0.998
_cell_volume 2997.63(16)
_computing_cell_refinement 'DENZO-SMN (Otwinowski & Minor, 1997)'
_computing_data_collection 'KappaCCD Server Software (Nonius,1997)'
_computing_data_reduction 'DENZO-SMN (Otwinowski & Minor, 1997)'
_computing_molecular_graphics 'ORTEPIII (Burnett, 1996)'
_computing_publication_material 'SHELXL97 and WinGX (Farrugia, 1999)'
_computing_structure_refinement 'SHELXL-97 (Sheldrick, 1997)'
_computing_structure_solution 'SIR92 (Altomare, 1993)'
_diffrn_ambient_temperature 115(2)
_diffrn_measured_fraction_theta_full 0.993
_diffrn_measured_fraction_theta_max 0.993
_diffrn_measurement_device_type KappaCCD
_diffrn_measurement_method '\f scans (\k = 0) + additional \w scans'
_diffrn_radiation_monochromator graphite
_diffrn_radiation_source 'fine-focus sealed tube'
_diffrn_radiation_type MoK\a
_diffrn_radiation_wavelength 0.71073
_diffrn_reflns_av_R_equivalents 0.0246
_diffrn_reflns_av_sigmaI/netI 0.0260
_diffrn_reflns_limit_h_max 21
_diffrn_reflns_limit_h_min -26
_diffrn_reflns_limit_k_max 14
_diffrn_reflns_limit_k_min -14
_diffrn_reflns_limit_l_max 17
_diffrn_reflns_limit_l_min -12
_diffrn_reflns_number 15519
_diffrn_reflns_theta_full 27.49
_diffrn_reflns_theta_max 27.49
_diffrn_reflns_theta_min 2.58
_diffrn_standards_number 0
_exptl_absorpt_coefficient_mu 1.106
_exptl_absorpt_correction_T_max 0.7376
_exptl_absorpt_correction_T_min 0.7071
_exptl_absorpt_correction_type multi-scan
_exptl_absorpt_process_details
;
[c.f. r.h. blessing, acta cryst. (1995), a51, 33-38]
;
_exptl_crystal_colour orange
_exptl_crystal_density_diffrn 1.459
_exptl_crystal_density_method 'not measured'
_exptl_crystal_description prism
_exptl_crystal_F_000 1376
_exptl_crystal_size_max 0.35
_exptl_crystal_size_mid 0.25
_exptl_crystal_size_min 0.25
_refine_diff_density_max 0.281
_refine_diff_density_min -0.258
_refine_diff_density_rms 0.050
_refine_ls_abs_structure_details 'Flack H D (1983), Acta Cryst. A39, 876-881'
_refine_ls_abs_structure_Flack 0.007(10)
_refine_ls_extinction_method none
_refine_ls_goodness_of_fit_ref 1.102
_refine_ls_hydrogen_treatment noref
_refine_ls_matrix_type full
_refine_ls_number_parameters 369
_refine_ls_number_reflns 5343
_refine_ls_number_restraints 1
_refine_ls_restrained_S_all 1.102
_refine_ls_R_factor_all 0.0252
_refine_ls_R_factor_gt 0.0243
_refine_ls_shift/su_max 0.001
_refine_ls_shift/su_mean 0.000
_refine_ls_structure_factor_coef Fsqd
_refine_ls_weighting_details 'calc w=1/[\s^2^(Fo^2^)+(0.0190P)^2^+1.7348P] where P=(Fo^2^+2Fc^2^)/3'
_refine_ls_weighting_scheme calc
_refine_ls_wR_factor_gt 0.0585
_refine_ls_wR_factor_ref 0.0590
_reflns_number_gt 5254
_reflns_number_total 5343
_reflns_threshold_expression >2sigma(I)
_cod_data_source_file om300563n_si_002.cif
_cod_data_source_block compound_10
_cod_database_code 4079198

loop_
_symmetry_equiv_pos_as_xyz
'x, y, z'
'-x, -y, z+1/2'
'-x+1/2, y, z+1/2'
'x+1/2, -y, z'

loop_
_atom_site_label
_atom_site_type_symbol
_atom_site_fract_x
_atom_site_fract_y
_atom_site_fract_z
_atom_site_U_iso_or_equiv
_atom_site_adp_type
_atom_site_occupancy
_atom_site_symmetry_multiplicity
_atom_site_calc_flag
_atom_site_refinement_flags
Fe1 Fe 0.060001(14) 0.54111(3) 0.44029(2) 0.01802(8) Uani 1 1 d .
N1 N -0.08876(8) 0.55633(16) 0.37391(16) 0.0178(4) Uani 1 1 d .
N2 N -0.11466(8) 0.27348(17) 0.50965(15) 0.0192(4) Uani 1 1 d .
N3 N -0.14819(9) 0.41590(17) 0.28095(16) 0.0210(4) Uani 1 1 d .
P1 P -0.05765(2) 0.32475(5) 0.42566(5) 0.01703(11) Uani 1 1 d .
C1 C -0.01960(10) 0.4459(2) 0.49240(18) 0.0178(4) Uani 1 1 d .
C2 C -0.04190(10) 0.55665(19) 0.4526(2) 0.0181(4) Uani 1 1 d .
C3 C -0.01004(11) 0.6498(2) 0.50592(19) 0.0243(5) Uani 1 1 d .
H3 H -0.0151 0.7307 0.4943 0.029 Uiso 1 1 calc R
C4 C 0.03128(11) 0.5960(2) 0.5808(2) 0.0280(5) Uani 1 1 d .
H4 H 0.0570 0.6368 0.6277 0.034 Uiso 1 1 calc R
C5 C 0.02685(11) 0.4693(2) 0.5723(2) 0.0252(5) Uani 1 1 d .
H5 H 0.0496 0.4134 0.6108 0.030 Uiso 1 1 calc R
C6 C 0.10062(13) 0.4489(2) 0.3221(2) 0.0322(6) Uani 1 1 d .
H6 H 0.0851 0.3775 0.2959 0.039 Uiso 1 1 calc R
C7 C 0.08117(12) 0.5644(2) 0.2904(2) 0.0271(5) Uani 1 1 d .
H7 H 0.0508 0.5818 0.2395 0.033 Uiso 1 1 calc R
C8 C 0.11594(12) 0.6477(2) 0.3493(2) 0.0291(5) Uani 1 1 d .
H8 H 0.1124 0.7299 0.3446 0.035 Uiso 1 1 calc R
C9 C 0.15744(11) 0.5842(3) 0.4173(2) 0.0365(7) Uani 1 1 d .
H9 H 0.1860 0.6176 0.4646 0.044 Uiso 1 1 calc R
C10 C 0.14775(12) 0.4618(3) 0.4006(2) 0.0388(7) Uani 1 1 d .
H10 H 0.1687 0.4004 0.4352 0.047 Uiso 1 1 calc R
C11 C -0.10347(10) 0.44505(19) 0.35275(18) 0.0157(4) Uani 1 1 d .
C12 C -0.13860(13) 0.1520(2) 0.4974(2) 0.0285(5) Uani 1 1 d .
H12A H -0.1756 0.1514 0.4517 0.043 Uiso 1 1 calc R
H12B H -0.1522 0.1213 0.5620 0.043 Uiso 1 1 calc R
H12C H -0.1037 0.1033 0.4705 0.043 Uiso 1 1 calc R
C13 C -0.16238(11) 0.3533(2) 0.5574(2) 0.0234(5) Uani 1 1 d .
H13A H -0.1776 0.3190 0.6198 0.035 Uiso 1 1 calc R
H13B H -0.1994 0.3652 0.5129 0.035 Uiso 1 1 calc R
H13C H -0.1415 0.4283 0.5710 0.035 Uiso 1 1 calc R
C14 C -0.17094(12) 0.2957(2) 0.2637(2) 0.0254(5) Uani 1 1 d .
H14A H -0.2111 0.2823 0.3011 0.038 Uiso 1 1 calc R
H14B H -0.1376 0.2407 0.2858 0.038 Uiso 1 1 calc R
H14C H -0.1793 0.2843 0.1928 0.038 Uiso 1 1 calc R
Fe2 Fe 0.064551(13) 0.03296(3) 0.62337(2) 0.01682(8) Uani 1 1 d .
N4 N 0.21024(8) -0.04997(15) 0.64336(14) 0.0155(4) Uani 1 1 d .
N5 N 0.25967(8) 0.23145(16) 0.52164(15) 0.0188(4) Uani 1 1 d .
N6 N 0.29049(9) 0.05492(16) 0.73324(16) 0.0201(4) Uani 1 1 d .
P2 P 0.20338(2) 0.19267(4) 0.61174(5) 0.01597(11) Uani 1 1 d .
C15 C -0.18547(12) 0.5081(2) 0.2287(2) 0.0274(5) Uani 1 1 d .
H15A H -0.1681 0.5846 0.2468 0.041 Uiso 1 1 calc R
H15B H -0.2313 0.5035 0.2479 0.041 Uiso 1 1 calc R
H15C H -0.1816 0.4970 0.1569 0.041 Uiso 1 1 calc R
C16 C 0.14606(10) 0.09626(19) 0.54785(18) 0.0166(4) Uani 1 1 d .
C17 C 0.15732(10) -0.02451(18) 0.57797(18) 0.0153(4) Uani 1 1 d .
C18 C 0.10698(10) -0.0968(2) 0.53500(18) 0.0205(5) Uani 1 1 d .
H18 H 0.1022 -0.1783 0.5436 0.025 Uiso 1 1 calc R
C19 C 0.06498(11) -0.0211(2) 0.47607(19) 0.0224(5) Uani 1 1 d .
H19 H 0.0287 -0.0459 0.4380 0.027 Uiso 1 1 calc R
C20 C 0.08772(10) 0.0992(2) 0.48514(17) 0.0195(5) Uani 1 1 d .
H20 H 0.0685 0.1661 0.4561 0.023 Uiso 1 1 calc R
C21 C 0.04645(12) 0.1435(2) 0.7450(2) 0.0263(5) Uani 1 1 d .
H21 H 0.0683 0.2139 0.7604 0.032 Uiso 1 1 calc R
C22 C 0.06462(11) 0.0283(2) 0.7779(2) 0.0262(6) Uani 1 1 d .
H22 H 0.1009 0.0101 0.8185 0.031 Uiso 1 1 calc R
C23 C 0.01817(12) -0.0548(2) 0.7387(2) 0.0270(6) Uani 1 1 d .
H23 H 0.0185 -0.1365 0.7495 0.032 Uiso 1 1 calc R
C24 C -0.02907(11) 0.0097(2) 0.6798(2) 0.0256(5) Uani 1 1 d .
H24 H -0.0649 -0.0226 0.6451 0.031 Uiso 1 1 calc R
C25 C -0.01176(10) 0.1318(2) 0.6837(2) 0.0248(5) Uani 1 1 d .
H25 H -0.0343 0.1935 0.6518 0.030 Uiso 1 1 calc R
C26 C 0.23893(10) 0.05093(17) 0.66811(17) 0.0146(4) Uani 1 1 d .
C27 C 0.29656(11) 0.1428(2) 0.4644(2) 0.0249(5) Uani 1 1 d .
H27A H 0.3357 0.1208 0.5013 0.037 Uiso 1 1 calc R
H27B H 0.3090 0.1753 0.4000 0.037 Uiso 1 1 calc R
H27C H 0.2693 0.0740 0.4542 0.037 Uiso 1 1 calc R
C28 C 0.29623(12) 0.3417(2) 0.5360(2) 0.0283(6) Uani 1 1 d .
H28A H 0.3059 0.3763 0.4713 0.042 Uiso 1 1 calc R
H28B H 0.3369 0.3255 0.5711 0.042 Uiso 1 1 calc R
H28C H 0.2699 0.3960 0.5751 0.042 Uiso 1 1 calc R
C29 C 0.32171(11) 0.1650(2) 0.7637(2) 0.0244(5) Uani 1 1 d .
H29A H 0.2988 0.2307 0.7332 0.037 Uiso 1 1 calc R
H29B H 0.3672 0.1652 0.7420 0.037 Uiso 1 1 calc R
H29C H 0.3199 0.1724 0.8360 0.037 Uiso 1 1 calc R
C30 C 0.31186(11) -0.0537(2) 0.78368(19) 0.0207(5) Uani 1 1 d .
H30A H 0.3067 -0.1197 0.7384 0.031 Uiso 1 1 calc R
H30B H 0.2854 -0.0663 0.8431 0.031 Uiso 1 1 calc R
H30C H 0.3576 -0.0465 0.8027 0.031 Uiso 1 1 calc R

loop_
_atom_site_aniso_label
_atom_site_aniso_U_11
_atom_site_aniso_U_22
_atom_site_aniso_U_33
_atom_site_aniso_U_23
_atom_site_aniso_U_13
_atom_site_aniso_U_12
Fe1 0.01274(13) 0.02420(15) 0.01711(18) 0.00325(15) -0.00078(13) -0.00384(11)
N1 0.0120(8) 0.0221(9) 0.0193(10) 0.0021(8) -0.0007(7) 0.0011(7)
N2 0.0177(8) 0.0176(9) 0.0223(11) 0.0034(8) 0.0007(7) -0.0008(7)
N3 0.0235(9) 0.0195(9) 0.0200(10) 0.0023(8) -0.0072(8) -0.0010(7)
P1 0.0146(2) 0.0174(2) 0.0192(3) 0.0010(2) 0.0004(2) 0.00089(19)
C1 0.0128(9) 0.0222(11) 0.0185(12) 0.0036(9) 0.0002(8) -0.0030(8)
C2 0.0125(8) 0.0216(9) 0.0203(12) -0.0015(10) 0.0044(9) -0.0019(7)
C3 0.0214(10) 0.0251(11) 0.0265(14) -0.0055(11) 0.0052(10) -0.0041(9)
C4 0.0237(11) 0.0390(14) 0.0214(13) -0.0063(12) 0.0023(10) -0.0136(10)
C5 0.0203(10) 0.0361(13) 0.0190(12) 0.0064(11) -0.0015(9) -0.0089(9)
C6 0.0278(12) 0.0280(12) 0.0409(17) -0.0051(12) 0.0132(12) 0.0005(10)
C7 0.0225(11) 0.0403(14) 0.0185(13) 0.0031(12) 0.0027(10) -0.0011(10)
C8 0.0292(12) 0.0301(13) 0.0280(14) 0.0044(11) 0.0092(11) -0.0107(10)
C9 0.0142(10) 0.068(2) 0.0271(15) 0.0047(14) 0.0015(10) -0.0131(11)
C10 0.0195(11) 0.0532(17) 0.0437(18) 0.0203(15) 0.0088(11) 0.0130(11)
C11 0.0131(9) 0.0182(9) 0.0157(11) 0.0010(9) 0.0027(8) 0.0023(7)
C12 0.0338(12) 0.0236(12) 0.0280(14) 0.0033(11) -0.0019(11) -0.0089(10)
C13 0.0192(10) 0.0262(11) 0.0247(13) 0.0026(10) 0.0032(9) 0.0036(9)
C14 0.0250(11) 0.0228(11) 0.0282(13) -0.0029(11) -0.0048(10) -0.0033(9)
Fe2 0.01097(13) 0.02496(15) 0.01455(17) 0.00488(15) 0.00073(13) -0.00066(10)
N4 0.0123(7) 0.0181(8) 0.0159(10) 0.0038(7) 0.0015(7) 0.0016(6)
N5 0.0183(8) 0.0150(8) 0.0230(11) 0.0018(8) 0.0051(8) -0.0006(7)
N6 0.0214(9) 0.0196(9) 0.0193(10) 0.0026(8) -0.0070(8) -0.0047(7)
P2 0.0157(2) 0.0137(2) 0.0185(3) 0.0007(2) 0.0033(2) 0.00036(17)
C15 0.0283(12) 0.0264(11) 0.0274(14) 0.0049(11) -0.0112(11) 0.0021(10)
C16 0.0143(9) 0.0195(10) 0.0159(11) 0.0028(9) 0.0036(8) 0.0007(8)
C17 0.0138(9) 0.0168(9) 0.0154(10) -0.0014(9) 0.0025(8) -0.0014(7)
C18 0.0200(10) 0.0222(10) 0.0193(11) -0.0006(10) -0.0020(9) -0.0060(8)
C19 0.0193(11) 0.0341(13) 0.0138(11) 0.0010(10) -0.0023(8) -0.0022(9)
C20 0.0171(9) 0.0274(11) 0.0139(11) 0.0061(10) 0.0024(8) 0.0019(8)
C21 0.0238(11) 0.0350(13) 0.0201(13) -0.0005(11) 0.0062(10) -0.0008(10)
C22 0.0200(11) 0.0443(16) 0.0143(13) 0.0071(11) 0.0023(9) 0.0049(10)
C23 0.0233(11) 0.0311(12) 0.0267(15) 0.0119(11) 0.0097(10) 0.0034(9)
C24 0.0136(9) 0.0362(13) 0.0270(14) 0.0074(12) 0.0048(9) -0.0024(9)
C25 0.0187(10) 0.0320(13) 0.0237(13) 0.0064(11) 0.0041(10) 0.0065(9)
C26 0.0141(9) 0.0151(9) 0.0145(11) 0.0002(8) 0.0012(8) 0.0001(7)
C27 0.0238(10) 0.0275(12) 0.0235(13) -0.0015(10) 0.0072(10) 0.0038(9)
C28 0.0266(11) 0.0212(11) 0.0370(15) 0.0008(11) 0.0119(11) -0.0051(9)
C29 0.0236(10) 0.0230(11) 0.0266(13) -0.0049(11) -0.0040(10) -0.0059(9)
C30 0.0183(10) 0.0232(11) 0.0208(13) 0.0035(10) -0.0049(9) -0.0002(8)

loop_
_atom_type_symbol
_atom_type_description
_atom_type_scat_dispersion_real
_atom_type_scat_dispersion_imag
_atom_type_scat_source
C C 0.0033 0.0016 'International Tables Vol C Tables 4.2.6.8 and 6.1.1.4'
H H 0.0000 0.0000 'International Tables Vol C Tables 4.2.6.8 and 6.1.1.4'
N N 0.0061 0.0033 'International Tables Vol C Tables 4.2.6.8 and 6.1.1.4'
P P 0.1023 0.0942 'International Tables Vol C Tables 4.2.6.8 and 6.1.1.4'
Fe Fe 0.3463 0.8444 'International Tables Vol C Tables 4.2.6.8 and 6.1.1.4'

loop_
_geom_angle_atom_site_label_1
_geom_angle_atom_site_label_2
_geom_angle_atom_site_label_3
_geom_angle
C5 Fe1 C8 157.04(10)
C5 Fe1 C4 41.22(10)
C8 Fe1 C4 120.98(10)
C5 Fe1 C7 161.84(11)
C8 Fe1 C7 40.32(11)
C4 Fe1 C7 154.48(11)
C5 Fe1 C6 125.69(11)
C8 Fe1 C6 68.14(11)
C4 Fe1 C6 164.07(12)
C7 Fe1 C6 40.68(11)
C5 Fe1 C9 122.47(10)
C8 Fe1 C9 40.70(11)
C4 Fe1 C9 109.62(11)
C7 Fe1 C9 67.98(11)
C6 Fe1 C9 67.84(12)
C5 Fe1 C1 41.14(9)
C8 Fe1 C1 159.93(10)
C4 Fe1 C1 68.33(9)
C7 Fe1 C1 123.81(10)
C6 Fe1 C1 107.71(10)
C9 Fe1 C1 157.80(11)
C5 Fe1 C10 109.23(11)
C8 Fe1 C10 68.18(11)
C4 Fe1 C10 127.56(12)
C7 Fe1 C10 68.14(11)
C6 Fe1 C10 40.40(12)
C9 Fe1 C10 40.24(12)
C1 Fe1 C10 122.27(10)
C5 Fe1 C3 69.54(10)
C8 Fe1 C3 106.11(10)
C4 Fe1 C3 40.76(10)
C7 Fe1 C3 118.37(11)
C6 Fe1 C3 153.77(11)
C9 Fe1 C3 125.44(11)
C1 Fe1 C3 68.44(9)
C10 Fe1 C3 163.34(12)
C5 Fe1 C2 68.89(10)
C8 Fe1 C2 123.10(10)
C4 Fe1 C2 67.72(10)
C7 Fe1 C2 105.84(10)
C6 Fe1 C2 120.03(11)
C9 Fe1 C2 160.96(11)
C1 Fe1 C2 40.52(8)
C10 Fe1 C2 156.10(11)
C3 Fe1 C2 40.16(9)
C11 N1 C2 108.11(18)
C12 N2 C13 114.03(18)
C12 N2 P1 118.04(16)
C13 N2 P1 121.25(15)
C11 N3 C14 123.36(19)
C11 N3 C15 120.31(19)
C14 N3 C15 115.40(19)
N2 P1 C1 103.11(10)
N2 P1 C11 104.13(9)
C1 P1 C11 85.12(10)
C2 C1 C5 108.4(2)
C2 C1 P1 110.40(16)
C5 C1 P1 141.15(19)
C2 C1 Fe1 70.47(12)
C5 C1 Fe1 68.88(12)
P1 C1 Fe1 124.55(13)
N1 C2 C3 132.4(2)
N1 C2 C1 118.86(19)
C3 C2 C1 108.7(2)
N1 C2 Fe1 127.58(17)
C3 C2 Fe1 69.59(12)
C1 C2 Fe1 69.01(12)
C2 C3 C4 107.1(2)
C2 C3 Fe1 70.25(13)
C4 C3 Fe1 68.86(14)
C2 C3 H3 126.4
C4 C3 H3 126.4
Fe1 C3 H3 126.0
C3 C4 C5 109.3(2)
C3 C4 Fe1 70.38(14)
C5 C4 Fe1 69.19(14)
C3 C4 H4 125.3
C5 C4 H4 125.3
Fe1 C4 H4 126.7
C4 C5 C1 106.3(2)
C4 C5 Fe1 69.58(14)
C1 C5 Fe1 69.98(13)
C4 C5 H5 126.8
C1 C5 H5 126.8
Fe1 C5 H5 125.2
C10 C6 C7 107.9(2)
C10 C6 Fe1 69.96(16)
C7 C6 Fe1 69.53(15)
C10 C6 H6 126.0
C7 C6 H6 126.0
Fe1 C6 H6 126.0
C8 C7 C6 108.1(2)
C8 C7 Fe1 69.72(15)
C6 C7 Fe1 69.79(16)
C8 C7 H7 126.0
C6 C7 H7 126.0
Fe1 C7 H7 126.1
C7 C8 C9 107.9(2)
C7 C8 Fe1 69.97(14)
C9 C8 Fe1 69.93(14)
C7 C8 H8 126.0
C9 C8 H8 126.0
Fe1 C8 H8 125.6
C10 C9 C8 108.2(2)
C10 C9 Fe1 70.01(14)
C8 C9 Fe1 69.37(13)
C10 C9 H9 125.9
C8 C9 H9 125.9
Fe1 C9 H9 126.3
C9 C10 C6 108.0(2)
C9 C10 Fe1 69.74(14)
C6 C10 Fe1 69.64(14)
C9 C10 H10 126.0
C6 C10 H10 126.0
Fe1 C10 H10 126.2
N1 C11 N3 122.1(2)
N1 C11 P1 117.43(17)
N3 C11 P1 120.49(16)
N2 C12 H12A 109.5
N2 C12 H12B 109.5
H12A C12 H12B 109.5
N2 C12 H12C 109.5
H12A C12 H12C 109.5
H12B C12 H12C 109.5
N2 C13 H13A 109.5
N2 C13 H13B 109.5
H13A C13 H13B 109.5
N2 C13 H13C 109.5
H13A C13 H13C 109.5
H13B C13 H13C 109.5
N3 C14 H14A 109.5
N3 C14 H14B 109.5
H14A C14 H14B 109.5
N3 C14 H14C 109.5
H14A C14 H14C 109.5
H14B C14 H14C 109.5
C20 Fe2 C19 41.34(9)
C20 Fe2 C22 155.46(10)
C19 Fe2 C22 161.17(11)
C20 Fe2 C23 162.83(10)
C19 Fe2 C23 124.70(11)
C22 Fe2 C23 40.75(10)
C20 Fe2 C24 126.01(10)
C19 Fe2 C24 108.28(10)
C22 Fe2 C24 68.47(10)
C23 Fe2 C24 40.90(9)
C20 Fe2 C16 41.33(9)
C19 Fe2 C16 68.66(9)
C22 Fe2 C16 119.64(10)
C23 Fe2 C16 153.89(9)
C24 Fe2 C16 163.96(9)
C20 Fe2 C18 69.79(9)
C19 Fe2 C18 40.93(9)
C22 Fe2 C18 123.30(10)
C23 Fe2 C18 105.65(10)
C24 Fe2 C18 119.99(10)
C16 Fe2 C18 68.75(9)
C20 Fe2 C25 108.75(9)
C19 Fe2 C25 122.24(10)
C22 Fe2 C25 68.14(10)
C23 Fe2 C25 68.36(10)
C24 Fe2 C25 40.44(10)
C16 Fe2 C25 126.80(9)
C18 Fe2 C25 156.11(9)
C20 Fe2 C21 121.31(10)
C19 Fe2 C21 157.41(10)
C22 Fe2 C21 40.33(10)
C23 Fe2 C21 68.32(10)
C24 Fe2 C21 68.31(10)
C16 Fe2 C21 108.09(9)
C18 Fe2 C21 160.63(10)
C25 Fe2 C21 40.65(10)
C20 Fe2 C17 69.25(9)
C19 Fe2 C17 68.04(9)
C22 Fe2 C17 106.33(9)
C23 Fe2 C17 118.60(9)
C24 Fe2 C17 154.15(9)
C16 Fe2 C17 40.78(8)
C18 Fe2 C17 40.26(8)
C25 Fe2 C17 163.14(9)
C21 Fe2 C17 125.03(9)
C26 N4 C17 108.11(16)
C27 N5 C28 113.16(17)
C27 N5 P2 121.87(15)
C28 N5 P2 117.72(16)
C26 N6 C29 122.69(19)
C26 N6 C30 119.41(18)
C29 N6 C30 117.59(19)
N5 P2 C16 104.82(10)
N5 P2 C26 103.76(9)
C16 P2 C26 85.36(9)
N3 C15 H15A 109.5
N3 C15 H15B 109.5
H15A C15 H15B 109.5
N3 C15 H15C 109.5
H15A C15 H15C 109.5
H15B C15 H15C 109.5
C17 C16 C20 108.12(19)
C17 C16 P2 109.92(15)
C20 C16 P2 141.48(17)
C17 C16 Fe2 70.28(12)
C20 C16 Fe2 68.46(12)
P2 C16 Fe2 119.83(12)
N4 C17 C18 132.30(19)
N4 C17 C16 119.01(18)
C18 C17 C16 108.63(19)
N4 C17 Fe2 125.01(16)
C18 C17 Fe2 69.43(12)
C16 C17 Fe2 68.94(11)
C17 C18 C19 107.4(2)
C17 C18 Fe2 70.31(13)
C19 C18 Fe2 68.85(14)
C17 C18 H18 126.3
C19 C18 H18 126.3
Fe2 C18 H18 126.1
C18 C19 C20 109.1(2)
C18 C19 Fe2 70.21(14)
C20 C19 Fe2 68.90(14)
C18 C19 H19 125.4
C20 C19 H19 125.4
Fe2 C19 H19 127.1
C19 C20 C16 106.70(19)
C19 C20 Fe2 69.76(14)
C16 C20 Fe2 70.21(12)
C19 C20 H20 126.7
C16 C20 H20 126.7
Fe2 C20 H20 125.0
C22 C21 C25 107.6(2)
C22 C21 Fe2 68.97(15)
C25 C21 Fe2 69.47(14)
C22 C21 H21 126.2
C25 C21 H21 126.2
Fe2 C21 H21 126.9
C21 C22 C23 108.7(2)
C21 C22 Fe2 70.71(15)
C23 C22 Fe2 69.66(15)
C21 C22 H22 125.6
C23 C22 H22 125.6
Fe2 C22 H22 125.6
C22 C23 C24 107.6(2)
C22 C23 Fe2 69.59(14)
C24 C23 Fe2 69.69(14)
C22 C23 H23 126.2
C24 C23 H23 126.2
Fe2 C23 H23 126.1
C25 C24 C23 108.1(2)
C25 C24 Fe2 70.26(12)
C23 C24 Fe2 69.41(13)
C25 C24 H24 126.0
C23 C24 H24 126.0
Fe2 C24 H24 125.9
C24 C25 C21 108.1(2)
C24 C25 Fe2 69.30(13)
C21 C25 Fe2 69.88(13)
C24 C25 H25 126.0
C21 C25 H25 126.0
Fe2 C25 H25 126.4
N4 C26 N6 121.69(19)
N4 C26 P2 117.50(15)
N6 C26 P2 120.79(15)
N5 C27 H27A 109.5
N5 C27 H27B 109.5
H27A C27 H27B 109.5
N5 C27 H27C 109.5
H27A C27 H27C 109.5
H27B C27 H27C 109.5
N5 C28 H28A 109.5
N5 C28 H28B 109.5
H28A C28 H28B 109.5
N5 C28 H28C 109.5
H28A C28 H28C 109.5
H28B C28 H28C 109.5
N6 C29 H29A 109.5
N6 C29 H29B 109.5
H29A C29 H29B 109.5
N6 C29 H29C 109.5
H29A C29 H29C 109.5
H29B C29 H29C 109.5
N6 C30 H30A 109.5
N6 C30 H30B 109.5
H30A C30 H30B 109.5
N6 C30 H30C 109.5
H30A C30 H30C 109.5
H30B C30 H30C 109.5

loop_
_geom_bond_atom_site_label_1
_geom_bond_atom_site_label_2
_geom_bond_distance
Fe1 C5 2.034(3)
Fe1 C8 2.039(2)
Fe1 C4 2.039(3)
Fe1 C7 2.042(3)
Fe1 C6 2.045(3)
Fe1 C9 2.046(2)
Fe1 C1 2.049(2)
Fe1 C10 2.050(3)
Fe1 C3 2.060(2)
Fe1 C2 2.068(2)
N1 C11 1.318(3)
N1 C2 1.404(3)
N2 C12 1.460(3)
N2 C13 1.460(3)
N2 P1 1.6984(19)
N3 C11 1.349(3)
N3 C14 1.447(3)
N3 C15 1.456(3)
P1 C1 1.796(2)
P1 C11 1.901(2)
C1 C2 1.426(3)
C1 C5 1.435(3)
C2 C3 1.417(3)
C3 C4 1.427(4)
C3 H3 0.9300
C4 C5 1.434(4)
C4 H4 0.9300
C5 H5 0.9300
C6 C10 1.414(4)
C6 C7 1.421(4)
C6 H6 0.9300
C7 C8 1.406(4)
C7 H7 0.9300
C8 C9 1.420(4)
C8 H8 0.9300
C9 C10 1.409(4)
C9 H9 0.9300
C10 H10 0.9300
C12 H12A 0.9600
C12 H12B 0.9600
C12 H12C 0.9600
C13 H13A 0.9600
C13 H13B 0.9600
C13 H13C 0.9600
C14 H14A 0.9600
C14 H14B 0.9600
C14 H14C 0.9600
Fe2 C20 2.026(2)
Fe2 C19 2.038(3)
Fe2 C22 2.042(3)
Fe2 C23 2.043(2)
Fe2 C24 2.046(2)
Fe2 C16 2.050(2)
Fe2 C18 2.056(2)
Fe2 C25 2.059(2)
Fe2 C21 2.065(3)
Fe2 C17 2.068(2)
N4 C26 1.316(2)
N4 C17 1.402(3)
N5 C27 1.456(3)
N5 C28 1.456(3)
N5 P2 1.7013(19)
N6 C26 1.350(3)
N6 C29 1.447(3)
N6 C30 1.457(3)
P2 C16 1.796(2)
P2 C26 1.901(2)
C15 H15A 0.9600
C15 H15B 0.9600
C15 H15C 0.9600
C16 C17 1.435(3)
C16 C20 1.439(3)
C17 C18 1.419(3)
C18 C19 1.432(3)
C18 H18 0.9300
C19 C20 1.435(3)
C19 H19 0.9300
C20 H20 0.9300
C21 C22 1.416(4)
C21 C25 1.432(3)
C21 H21 0.9300
C22 C23 1.422(4)
C22 H22 0.9300
C23 C24 1.429(3)
C23 H23 0.9300
C24 C25 1.419(4)
C24 H24 0.9300
C25 H25 0.9300
C27 H27A 0.9600
C27 H27B 0.9600
C27 H27C 0.9600
C28 H28A 0.9600
C28 H28B 0.9600
C28 H28C 0.9600
C29 H29A 0.9600
C29 H29B 0.9600
C29 H29C 0.9600
C30 H30A 0.9600
C30 H30B 0.9600
C30 H30C 0.9600
